data_4071172
loop_
_publ_author_name
'Kavara, Ajdin'
'Cousineau, Kandarpa D.'
'Rohr, Ahleah D.'
'Kampf, Jeff W.'
'Banaszak Holl, Mark M.'

_publ_section_title
;
 A Stannylene/Aryl Iodide Reagent for Allylic CH Activation and Double
 Bond Addition Chemistry
;
_journal_issue 6
_journal_name_full Organometallics
_journal_page_first 1041
_journal_paper_doi 10.1021/om8000108
_journal_volume 27
_journal_year 2008
_chemical_formula_moiety 'C22 H49 Br Si4 Sn'
_chemical_formula_sum 'C22 H49 Br Si4 Sn'
_chemical_formula_weight 624.57
_chemical_name_systematic
;
 ?
;
_space_group_IT_number 14
_symmetry_cell_setting monoclinic
_symmetry_space_group_name_Hall '-P 2ybc'
_symmetry_space_group_name_H-M 'P 1 21/c 1'
_atom_sites_solution_hydrogens geom
_atom_sites_solution_primary direct
_atom_sites_solution_secondary difmap
_audit_creation_method SHELXL-97
_cell_angle_alpha 90.00
_cell_angle_beta 92.076(2)
_cell_angle_gamma 90.00
_cell_formula_units_Z 4
_cell_length_a 8.6851(9)
_cell_length_b 11.7882(12)
_cell_length_c 29.040(3)
_cell_measurement_reflns_used 9090
_cell_measurement_temperature 85(2)
_cell_measurement_theta_max 23.31
_cell_measurement_theta_min 2.78
_cell_volume 2971.2(5)
_computing_cell_refinement 'Bruker SAINT'
_computing_data_collection 'Bruker SMART-APEX'
_computing_data_reduction 'Bruker SAINT'
_computing_molecular_graphics 'Bruker SHELXTL'
_computing_publication_material 'Bruker SHELXTL'
_computing_structure_refinement 'Bruker SHELXTL'
_computing_structure_solution 'Bruker SHELXTL'
_diffrn_ambient_temperature 85(2)
_diffrn_measured_fraction_theta_full 0.999
_diffrn_measured_fraction_theta_max 0.999
_diffrn_measurement_device_type 'CCD area detector'
_diffrn_measurement_method 'phi and omega scans'
_diffrn_radiation_monochromator graphite
_diffrn_radiation_source 'fine-focus sealed tube'
_diffrn_radiation_type MoK\a
_diffrn_radiation_wavelength 0.71073
_diffrn_reflns_av_R_equivalents 0.0405
_diffrn_reflns_av_sigmaI/netI 0.0153
_diffrn_reflns_limit_h_max 11
_diffrn_reflns_limit_h_min -11
_diffrn_reflns_limit_k_max 15
_diffrn_reflns_limit_k_min -15
_diffrn_reflns_limit_l_max 38
_diffrn_reflns_limit_l_min -38
_diffrn_reflns_number 104081
_diffrn_reflns_theta_full 28.35
_diffrn_reflns_theta_max 28.35
_diffrn_reflns_theta_min 1.40
_exptl_absorpt_coefficient_mu 2.374
_exptl_absorpt_correction_T_max 0.7724
_exptl_absorpt_correction_T_min 0.5824
_exptl_absorpt_correction_type multi-scan
_exptl_absorpt_process_details
;
  Blessing, R. Acta Cryst. (1995) A51 33-38.
  Sheldrick, G.  SADABS (Version 2.10) Bruker/Siemens area
  detector absorption and other corrections, University of
  Gottingen, Germany 2003.
;
_exptl_crystal_colour colorless
_exptl_crystal_density_diffrn 1.396
_exptl_crystal_density_method 'not measured'
_exptl_crystal_description needle
_exptl_crystal_F_000 1288
_exptl_crystal_size_max 0.25
_exptl_crystal_size_mid 0.21
_exptl_crystal_size_min 0.11
_refine_diff_density_max 0.557
_refine_diff_density_min -0.784
_refine_diff_density_rms 0.079
_refine_ls_extinction_method none
_refine_ls_goodness_of_fit_ref 1.107
_refine_ls_hydrogen_treatment constr
_refine_ls_matrix_type full
_refine_ls_number_parameters 284
_refine_ls_number_reflns 7416
_refine_ls_number_restraints 0
_refine_ls_restrained_S_all 1.107
_refine_ls_R_factor_all 0.0267
_refine_ls_R_factor_gt 0.0259
_refine_ls_shift/su_max 0.005
_refine_ls_shift/su_mean 0.000
_refine_ls_structure_factor_coef Fsqd
_refine_ls_weighting_details 'calc w=1/[\s^2^(Fo^2^)+(0.0139P)^2^+7.5733P] where P=(Fo^2^+2Fc^2^)/3'
_refine_ls_weighting_scheme calc
_refine_ls_wR_factor_gt 0.0619
_refine_ls_wR_factor_ref 0.0644
_reflns_number_gt 7272
_reflns_number_total 7416
_reflns_threshold_expression >2sigma(I)
_cod_data_source_file om8000108_4.cif
_cod_data_source_block kc14a
_cod_depositor_comments
;
The following automatic conversions were performed:

'_symmetry_cell_setting' value 'Monoclinic' changed to 'monoclinic'
according to /home/saulius/struct/CIF-dictionaries/cif_core.dic
dictionary named 'cif_core.dic' version 2.4.1 from 2010-06-29.

Automatic conversion script
Id: cif_fix_values 1715 2011-07-08 13:25:40Z adriana 
;
_cod_original_sg_symbol_H-M P2(1)/c
_cod_database_code 4071172

loop_
_symmetry_equiv_pos_as_xyz
'x, y, z'
'-x, y+1/2, -z+1/2'
'-x, -y, -z'
'x, -y-1/2, z-1/2'

loop_
_atom_site_label
_atom_site_type_symbol
_atom_site_fract_x
_atom_site_fract_y
_atom_site_fract_z
_atom_site_U_iso_or_equiv
_atom_site_adp_type
_atom_site_occupancy
_atom_site_symmetry_multiplicity
_atom_site_calc_flag
_atom_site_refinement_flags
_atom_site_disorder_assembly
_atom_site_disorder_group
Br1 Br 0.51038(3) 0.08651(2) 0.877379(9) 0.02283(6) Uani 1 1 d . . .
Sn1 Sn 0.226730(17) 0.115126(13) 0.856059(5) 0.01332(4) Uani 1 1 d . . .
Si1 Si -0.02501(8) -0.10851(6) 0.83957(2) 0.01945(13) Uani 1 1 d . . .
Si2 Si 0.20795(8) -0.12295(6) 0.92341(2) 0.01877(13) Uani 1 1 d . . .
Si3 Si 0.27203(8) 0.33505(6) 0.93257(2) 0.01875(13) Uani 1 1 d . . .
Si4 Si -0.02865(7) 0.33260(6) 0.87067(2) 0.01707(12) Uani 1 1 d . . .
C1 C 0.2560(3) 0.1433(2) 0.78241(8) 0.0196(5) Uani 1 1 d . A .
H1 H 0.1534 0.1632 0.7679 0.023 Uiso 1 1 calc R . .
C2 C 0.3632(3) 0.2400(2) 0.77546(9) 0.0273(6) Uani 1 1 d . . .
H2 H 0.3480 0.3081 0.7922 0.033 Uiso 0.806(13) 1 calc PR A 1
H2A H 0.3752 0.2969 0.7985 0.033 Uiso 0.194(13) 1 calc PR A 2
C3 C 0.4778(7) 0.2353(5) 0.7471(2) 0.0241(10) Uani 0.806(13) 1 d P A 1
H3 H 0.5387 0.3016 0.7442 0.029 Uiso 0.806(13) 1 calc PR A 1
C3A C 0.453(3) 0.2482(19) 0.7317(8) 0.022(4) Uani 0.194(13) 1 d P A 2
H3A H 0.3844 0.2752 0.7061 0.026 Uiso 0.194(13) 1 calc PR A 2
H3B H 0.5377 0.3040 0.7362 0.026 Uiso 0.194(13) 1 calc PR A 2
C4 C 0.5201(3) 0.1344(2) 0.71926(10) 0.0288(6) Uani 1 1 d . . .
H4A H 0.6079 0.0943 0.7347 0.035 Uiso 0.806(13) 1 calc PR A 1
H4B H 0.5522 0.1593 0.6885 0.035 Uiso 0.806(13) 1 calc PR A 1
H4C H 0.5311 0.1316 0.6855 0.035 Uiso 0.194(13) 1 calc PR A 2
H4D H 0.6246 0.1281 0.7338 0.035 Uiso 0.194(13) 1 calc PR A 2
C5 C 0.3806(5) 0.0532(3) 0.71385(17) 0.0251(10) Uani 0.806(13) 1 d P A 1
H5A H 0.3020 0.0864 0.6923 0.030 Uiso 0.806(13) 1 calc PR A 1
H5B H 0.4142 -0.0202 0.7010 0.030 Uiso 0.806(13) 1 calc PR A 1
C5A C 0.432(2) 0.0393(12) 0.7328(7) 0.023(3) Uani 0.194(13) 1 d P A 2
H5C H 0.4621 -0.0314 0.7202 0.027 Uiso 0.194(13) 1 calc PR A 2
C6 C 0.3125(3) 0.0342(2) 0.76028(9) 0.0243(5) Uani 1 1 d . . .
H6A H 0.3913 -0.0013 0.7811 0.029 Uiso 0.806(13) 1 calc PR A 1
H6B H 0.2251 -0.0193 0.7567 0.029 Uiso 0.806(13) 1 calc PR A 1
H6C H 0.3396 -0.0197 0.7854 0.029 Uiso 0.194(13) 1 calc PR A 2
H6D H 0.2246 0.0010 0.7423 0.029 Uiso 0.194(13) 1 calc PR A 2
C7 C 0.0910(3) -0.02334(19) 0.88415(7) 0.0155(4) Uani 1 1 d . . .
C8 C -0.0236(3) 0.0500(2) 0.91266(8) 0.0183(4) Uani 1 1 d . . .
H8A H -0.1109 0.0734 0.8919 0.022 Uiso 1 1 calc R . .
H8B H -0.0657 0.0017 0.9371 0.022 Uiso 1 1 calc R . .
C9 C 0.0481(3) 0.1573(2) 0.93534(8) 0.0181(4) Uani 1 1 d . . .
H9A H 0.1270 0.1334 0.9588 0.022 Uiso 1 1 calc R . .
H9B H -0.0333 0.1985 0.9515 0.022 Uiso 1 1 calc R . .
C10 C 0.1246(2) 0.24089(19) 0.90089(8) 0.0146(4) Uani 1 1 d . . .
C11 C -0.1081(3) -0.0233(2) 0.79047(9) 0.0284(6) Uani 1 1 d . . .
H11A H -0.0256 0.0186 0.7758 0.043 Uiso 1 1 calc R . .
H11B H -0.1840 0.0303 0.8019 0.043 Uiso 1 1 calc R . .
H11C H -0.1585 -0.0742 0.7679 0.043 Uiso 1 1 calc R . .
C12 C 0.0903(3) -0.2252(2) 0.81385(9) 0.0256(5) Uani 1 1 d . . .
H12A H 0.0259 -0.2665 0.7911 0.038 Uiso 1 1 calc R . .
H12B H 0.1260 -0.2775 0.8382 0.038 Uiso 1 1 calc R . .
H12C H 0.1794 -0.1928 0.7988 0.038 Uiso 1 1 calc R . .
C13 C -0.1991(3) -0.1732(3) 0.86577(11) 0.0327(6) Uani 1 1 d . . .
H13A H -0.1698 -0.2055 0.8959 0.049 Uiso 0.50 1 calc PR B 1
H13B H -0.2404 -0.2333 0.8455 0.049 Uiso 0.50 1 calc PR B 1
H13C H -0.2777 -0.1147 0.8695 0.049 Uiso 0.50 1 calc PR B 1
H13D H -0.2888 -0.1635 0.8447 0.049 Uiso 0.50 1 calc PR B 2
H13E H -0.2182 -0.1357 0.8951 0.049 Uiso 0.50 1 calc PR B 2
H13F H -0.1809 -0.2543 0.8711 0.049 Uiso 0.50 1 calc PR B 2
C14 C 0.3721(3) -0.1940(2) 0.89433(9) 0.0268(5) Uani 1 1 d . . .
H14A H 0.4674 -0.1831 0.9129 0.040 Uiso 1 1 calc R . .
H14B H 0.3838 -0.1607 0.8637 0.040 Uiso 1 1 calc R . .
H14C H 0.3508 -0.2753 0.8912 0.040 Uiso 1 1 calc R . .
C15 C 0.0804(4) -0.2387(2) 0.94508(9) 0.0285(6) Uani 1 1 d . . .
H15A H 0.1373 -0.2833 0.9685 0.043 Uiso 1 1 calc R . .
H15B H 0.0480 -0.2881 0.9194 0.043 Uiso 1 1 calc R . .
H15C H -0.0106 -0.2049 0.9586 0.043 Uiso 1 1 calc R . .
C16 C 0.2865(3) -0.0533(2) 0.97714(9) 0.0262(5) Uani 1 1 d . . .
H16A H 0.3424 -0.1094 0.9962 0.039 Uiso 1 1 calc R . .
H16B H 0.2014 -0.0220 0.9944 0.039 Uiso 1 1 calc R . .
H16C H 0.3567 0.0080 0.9690 0.039 Uiso 1 1 calc R . .
C17 C 0.3917(3) 0.2564(2) 0.97688(10) 0.0302(6) Uani 1 1 d . . .
H17A H 0.4473 0.1949 0.9620 0.045 Uiso 1 1 calc R . .
H17B H 0.3247 0.2246 1.0000 0.045 Uiso 1 1 calc R . .
H17C H 0.4658 0.3086 0.9918 0.045 Uiso 1 1 calc R . .
C18 C 0.1771(3) 0.4475(2) 0.96714(10) 0.0262(5) Uani 1 1 d . . .
H18A H 0.2560 0.4935 0.9832 0.039 Uiso 1 1 calc R . .
H18B H 0.1113 0.4118 0.9897 0.039 Uiso 1 1 calc R . .
H18C H 0.1141 0.4961 0.9465 0.039 Uiso 1 1 calc R . .
C19 C 0.4068(3) 0.4046(2) 0.89246(10) 0.0270(5) Uani 1 1 d . . .
H19A H 0.3475 0.4491 0.8695 0.040 Uiso 1 1 calc R . .
H19B H 0.4664 0.3464 0.8769 0.040 Uiso 1 1 calc R . .
H19C H 0.4772 0.4548 0.9100 0.040 Uiso 1 1 calc R . .
C20 C -0.1412(3) 0.2631(2) 0.82247(9) 0.0248(5) Uani 1 1 d . . .
H20A H -0.2156 0.3173 0.8090 0.037 Uiso 1 1 calc R . .
H20B H -0.1964 0.1973 0.8343 0.037 Uiso 1 1 calc R . .
H20C H -0.0709 0.2382 0.7989 0.037 Uiso 1 1 calc R . .
C21 C 0.0511(3) 0.4640(2) 0.84434(10) 0.0265(5) Uani 1 1 d . . .
H21A H 0.1274 0.4430 0.8218 0.040 Uiso 1 1 calc R . .
H21B H 0.1002 0.5110 0.8685 0.040 Uiso 1 1 calc R . .
H21C H -0.0327 0.5067 0.8289 0.040 Uiso 1 1 calc R . .
C22 C -0.1753(3) 0.3752(2) 0.91315(10) 0.0278(5) Uani 1 1 d . . .
H22A H -0.2403 0.4358 0.8999 0.042 Uiso 1 1 calc R . .
H22B H -0.1227 0.4025 0.9415 0.042 Uiso 1 1 calc R . .
H22C H -0.2395 0.3096 0.9203 0.042 Uiso 1 1 calc R . .

loop_
_atom_site_aniso_label
_atom_site_aniso_U_11
_atom_site_aniso_U_22
_atom_site_aniso_U_33
_atom_site_aniso_U_23
_atom_site_aniso_U_13
_atom_site_aniso_U_12
Br1 0.01370(11) 0.02387(12) 0.03102(13) -0.00026(10) 0.00221(9) 0.00389(9)
Sn1 0.01338(7) 0.01290(7) 0.01387(7) 0.00053(5) 0.00310(5) 0.00107(5)
Si1 0.0199(3) 0.0162(3) 0.0224(3) -0.0021(2) 0.0034(2) -0.0032(2)
Si2 0.0251(3) 0.0150(3) 0.0165(3) 0.0024(2) 0.0052(2) 0.0046(2)
Si3 0.0173(3) 0.0162(3) 0.0224(3) -0.0039(2) -0.0028(2) 0.0028(2)
Si4 0.0153(3) 0.0153(3) 0.0205(3) 0.0003(2) -0.0008(2) 0.0028(2)
C1 0.0225(11) 0.0211(11) 0.0154(10) 0.0028(9) 0.0049(9) 0.0032(9)
C2 0.0412(15) 0.0167(11) 0.0246(12) 0.0046(10) 0.0106(11) 0.0024(11)
C3 0.024(2) 0.023(2) 0.026(3) 0.006(2) 0.0011(19) -0.0074(16)
C3A 0.031(10) 0.015(7) 0.020(11) 0.009(8) 0.004(8) 0.005(6)
C4 0.0304(14) 0.0304(14) 0.0263(13) 0.0037(11) 0.0127(11) 0.0002(11)
C5 0.031(2) 0.0266(18) 0.018(2) -0.0007(14) 0.0089(16) -0.0030(14)
C5A 0.036(6) 0.015(5) 0.018(6) 0.000(4) 0.008(5) 0.002(4)
C6 0.0305(13) 0.0236(12) 0.0194(11) -0.0019(9) 0.0081(10) -0.0034(10)
C7 0.0187(10) 0.0139(10) 0.0141(10) 0.0007(8) 0.0042(8) -0.0003(8)
C8 0.0189(11) 0.0171(11) 0.0193(11) 0.0002(8) 0.0075(8) 0.0011(9)
C9 0.0209(11) 0.0167(11) 0.0169(10) -0.0010(8) 0.0053(8) 0.0030(9)
C10 0.0145(10) 0.0132(10) 0.0161(10) 0.0003(8) 0.0006(8) 0.0015(8)
C11 0.0316(14) 0.0256(13) 0.0275(13) -0.0025(10) -0.0077(11) -0.0060(11)
C12 0.0309(13) 0.0194(12) 0.0270(13) -0.0061(10) 0.0062(10) -0.0018(10)
C13 0.0242(13) 0.0270(14) 0.0475(17) -0.0019(12) 0.0102(12) -0.0075(11)
C14 0.0300(13) 0.0229(12) 0.0279(13) 0.0012(10) 0.0071(10) 0.0094(10)
C15 0.0449(16) 0.0185(12) 0.0229(12) 0.0035(10) 0.0105(11) 0.0000(11)
C16 0.0329(14) 0.0257(13) 0.0196(11) 0.0040(10) -0.0020(10) 0.0092(11)
C17 0.0313(14) 0.0283(14) 0.0301(14) -0.0054(11) -0.0127(11) 0.0074(11)
C18 0.0275(13) 0.0206(12) 0.0303(13) -0.0070(10) -0.0011(10) 0.0032(10)
C19 0.0192(12) 0.0230(13) 0.0389(15) -0.0042(11) 0.0028(10) -0.0024(10)
C20 0.0222(12) 0.0264(13) 0.0254(12) 0.0011(10) -0.0054(10) 0.0003(10)
C21 0.0258(13) 0.0205(12) 0.0329(14) 0.0066(10) -0.0050(10) 0.0009(10)
C22 0.0205(12) 0.0299(14) 0.0333(14) -0.0056(11) 0.0028(10) 0.0076(10)

loop_
_atom_type_symbol
_atom_type_description
_atom_type_scat_dispersion_real
_atom_type_scat_dispersion_imag
_atom_type_scat_source
C C 0.0033 0.0016 'International Tables Vol C Tables 4.2.6.8 and 6.1.1.4'
H H 0.0000 0.0000 'International Tables Vol C Tables 4.2.6.8 and 6.1.1.4'
Si Si 0.0817 0.0704 'International Tables Vol C Tables 4.2.6.8 and 6.1.1.4'
Br Br -0.2901 2.4595 'International Tables Vol C Tables 4.2.6.8 and 6.1.1.4'
Sn Sn -0.6537 1.4246 'International Tables Vol C Tables 4.2.6.8 and 6.1.1.4'

loop_
_geom_angle_atom_site_label_1
_geom_angle_atom_site_label_2
_geom_angle_atom_site_label_3
_geom_angle
C10 Sn1 C1 122.95(9)
C10 Sn1 C7 92.77(8)
C1 Sn1 C7 124.13(9)
C10 Sn1 Br1 110.86(6)
C1 Sn1 Br1 96.44(7)
C7 Sn1 Br1 109.92(6)
C11 Si1 C12 106.74(13)
C11 Si1 C13 103.48(14)
C12 Si1 C13 108.24(13)
C11 Si1 C7 114.66(11)
C12 Si1 C7 112.46(12)
C13 Si1 C7 110.70(12)
C16 Si2 C15 103.94(13)
C16 Si2 C14 108.11(13)
C15 Si2 C14 107.02(13)
C16 Si2 C7 113.53(11)
C15 Si2 C7 109.87(12)
C14 Si2 C7 113.73(11)
C17 Si3 C19 107.51(14)
C17 Si3 C18 103.10(13)
C19 Si3 C18 108.74(13)
C17 Si3 C10 112.97(12)
C19 Si3 C10 112.31(11)
C18 Si3 C10 111.71(11)
C20 Si4 C21 104.39(12)
C20 Si4 C22 105.13(13)
C21 Si4 C22 108.53(13)
C20 Si4 C10 115.76(11)
C21 Si4 C10 113.29(11)
C22 Si4 C10 109.21(11)
C2 C1 C6 112.1(2)
C2 C1 Sn1 110.13(17)
C6 C1 Sn1 109.50(16)
C3 C2 C1 122.9(3)
C1 C2 C3A 120.3(10)
C2 C3 C4 125.5(4)
C4 C3A C2 111.0(13)
C5A C4 C3 109.4(6)
C5A C4 C3A 114.7(11)
C3 C4 C5 109.9(3)
C3A C4 C5 105.5(10)
C6 C5 C4 109.4(3)
C6 C5A C4 129.8(11)
C5A C6 C1 118.9(6)
C5 C6 C1 113.2(2)
C8 C7 Si1 108.59(16)
C8 C7 Si2 110.91(15)
Si1 C7 Si2 109.91(11)
C8 C7 Sn1 98.38(14)
Si1 C7 Sn1 114.83(11)
Si2 C7 Sn1 113.60(11)
C9 C8 C7 114.83(19)
C8 C9 C10 114.55(18)
C9 C10 Si4 110.21(15)
C9 C10 Si3 110.53(15)
Si4 C10 Si3 109.75(11)
C9 C10 Sn1 98.29(13)
Si4 C10 Sn1 113.77(11)
Si3 C10 Sn1 113.78(10)

loop_
_geom_bond_atom_site_label_1
_geom_bond_atom_site_label_2
_geom_bond_distance
Br1 Sn1 2.5408(4)
Sn1 C10 2.182(2)
Sn1 C1 2.188(2)
Sn1 C7 2.188(2)
Si1 C11 1.867(3)
Si1 C12 1.873(3)
Si1 C13 1.879(3)
Si1 C7 1.899(2)
Si2 C16 1.870(3)
Si2 C15 1.880(3)
Si2 C14 1.880(3)
Si2 C7 1.904(2)
Si3 C17 1.870(3)
Si3 C19 1.870(3)
Si3 C18 1.872(3)
Si3 C10 1.906(2)
Si4 C20 1.867(3)
Si4 C21 1.871(3)
Si4 C22 1.873(3)
Si4 C10 1.904(2)
C1 C2 1.490(4)
C1 C6 1.527(3)
C2 C3 1.315(7)
C2 C3A 1.52(2)
C3 C4 1.492(7)
C3A C4 1.51(2)
C4 C5A 1.423(15)
C4 C5 1.548(5)
C5 C6 1.509(4)
C5A C6 1.332(14)
C7 C8 1.576(3)
C8 C9 1.547(3)
C9 C10 1.569(3)
